data_7704417
loop_
_publ_author_name
'Yi, Gangji'
'Zhang, Chunyang'
'Zhao, Wen'
'Cui, Huihui'
'Chen, Lei'
'Wang, Zhenxing'
'Chen, Xue-Tai'
'Yuan, Aihua'
'Liu, Yuan-Zhong'
'Ouyang, Zhong-Wen'

_publ_section_title
;
 Structure, magnetic anisotropy and relaxation behavior of
 seven-coordinate Co(ii) single-ion magnets perturbed by counter-anions.
;
_journal_issue 22
_journal_name_full 'Dalton transactions (Cambridge, England : 2003)'
_journal_page_first 7620
_journal_page_last 7627
_journal_paper_doi 10.1039/d0dt01232g
_journal_volume 49
_journal_year 2020
_chemical_formula_sum 'C31 H33 Cl2 Co N7 O9'
_chemical_formula_weight 777.47
_space_group_crystal_system orthorhombic
_space_group_IT_number 61
_space_group_name_Hall '-P 2ac 2ab'
_space_group_name_H-M_alt 'P b c a'
_atom_sites_solution_hydrogens geom
_audit_creation_method SHELXL-2016/6
_audit_update_record
;
2020-05-12 deposited with the CCDC.	2020-05-13 downloaded from the CCDC.
;
_cell_angle_alpha 90
_cell_angle_beta 90
_cell_angle_gamma 90
_cell_formula_units_Z 8
_cell_length_a 18.1032(15)
_cell_length_b 13.3310(11)
_cell_length_c 29.071(2)
_cell_measurement_reflns_used 5027
_cell_measurement_temperature 298(2)
_cell_measurement_theta_max 21.547
_cell_measurement_theta_min 2.359
_cell_volume 7015.8(10)
_computing_cell_refinement 'Bruker SMART'
_computing_data_collection 'Bruker SMART'
_computing_data_reduction 'Bruker SAINT'
_computing_molecular_graphics 'DIMOND(Brandenburg & Putz, 2005)'
_computing_publication_material 'Bruker SHELXTL'
_computing_structure_refinement 'SHELXL-2016/6 (Sheldrick, 2016)'
_computing_structure_solution 'SHELXS-97 (Sheldrick, 1990)'
_diffrn_ambient_temperature 298(2)
_diffrn_measured_fraction_theta_full 0.998
_diffrn_measured_fraction_theta_max 0.998
_diffrn_measurement_device_type 'CCD area detector'
_diffrn_measurement_method 'phi and omega scans'
_diffrn_radiation_type MoK\a
_diffrn_radiation_wavelength 0.71073
_diffrn_reflns_av_R_equivalents 0.0759
_diffrn_reflns_av_unetI/netI 0.0644
_diffrn_reflns_Laue_measured_fraction_full 0.998
_diffrn_reflns_Laue_measured_fraction_max 0.998
_diffrn_reflns_limit_h_max 19
_diffrn_reflns_limit_h_min -21
_diffrn_reflns_limit_k_max 13
_diffrn_reflns_limit_k_min -15
_diffrn_reflns_limit_l_max 24
_diffrn_reflns_limit_l_min -34
_diffrn_reflns_number 33463
_diffrn_reflns_point_group_measured_fraction_full 0.998
_diffrn_reflns_point_group_measured_fraction_max 0.998
_diffrn_reflns_theta_full 24.999
_diffrn_reflns_theta_max 24.999
_diffrn_reflns_theta_min 2.359
_exptl_absorpt_coefficient_mu 0.704
_exptl_absorpt_correction_T_max 0.954
_exptl_absorpt_correction_T_min 0.923
_exptl_absorpt_correction_type multi-scan
_exptl_absorpt_process_details sadabs
_exptl_crystal_colour pink
_exptl_crystal_density_diffrn 1.472
_exptl_crystal_description block
_exptl_crystal_F_000 3208
_exptl_crystal_size_max 0.110
_exptl_crystal_size_mid 0.100
_exptl_crystal_size_min 0.060
_refine_diff_density_max 0.548
_refine_diff_density_min -0.494
_refine_diff_density_rms 0.085
_refine_ls_extinction_method none
_refine_ls_goodness_of_fit_ref 1.032
_refine_ls_hydrogen_treatment constr
_refine_ls_matrix_type full
_refine_ls_number_parameters 479
_refine_ls_number_reflns 6163
_refine_ls_number_restraints 0
_refine_ls_restrained_S_all 1.032
_refine_ls_R_factor_all 0.1475
_refine_ls_R_factor_gt 0.0653
_refine_ls_shift/su_max 0.035
_refine_ls_shift/su_mean 0.001
_refine_ls_structure_factor_coef Fsqd
_refine_ls_weighting_details 'w=1/[\s^2^(Fo^2^)+35.4261P] where P=(Fo^2^+2Fc^2^)/3'
_refine_ls_weighting_scheme calc
_refine_ls_wR_factor_gt 0.1270
_refine_ls_wR_factor_ref 0.1534
_reflns_Friedel_coverage 0.000
_reflns_number_gt 3232
_reflns_number_total 6163
_reflns_threshold_expression 'I > 2\s(I)'
_cod_data_source_file d0dt01232g3.cif
_cod_data_source_block 2-ClO4
_cod_depositor_comments 'Adding full bibliography for 7704416--7704418.cif.'
_cod_original_cell_volume 7015.9(10)
_cod_database_code 7704417
_shelx_shelxl_version_number 2016/6
_shelx_space_group_comment
;
The symmetry employed for this shelxl refinement is uniquely defined
by the following loop, which should always be used as a source of
symmetry information in preference to the above space-group names.
They are only intended as comments.
;
_shelx_estimated_absorpt_t_min 0.927
_shelx_estimated_absorpt_t_max 0.959

loop_
_space_group_symop_operation_xyz
'x, y, z'
'-x+1/2, -y, z+1/2'
'-x, y+1/2, -z+1/2'
'x+1/2, -y+1/2, -z'
'-x, -y, -z'
'x-1/2, y, -z-1/2'
'x, -y-1/2, z-1/2'
'-x-1/2, y-1/2, z'

loop_
_atom_site_label
_atom_site_type_symbol
_atom_site_fract_x
_atom_site_fract_y
_atom_site_fract_z
_atom_site_U_iso_or_equiv
_atom_site_adp_type
_atom_site_occupancy
_atom_site_site_symmetry_order
_atom_site_calc_flag
_atom_site_refinement_flags_posn
_atom_site_refinement_flags_adp
_atom_site_refinement_flags_occupancy
_atom_site_disorder_assembly
_atom_site_disorder_group
Co1 Co 0.02579(4) 0.81668(6) 0.12251(3) 0.0432(2) Uani 1 1 d . . . . .
N1 N 0.1521(2) 0.8207(4) 0.12142(18) 0.0460(12) Uani 1 1 d . . . . .
N2 N 0.0626(3) 0.8140(4) 0.19844(17) 0.0450(12) Uani 1 1 d . . . . .
N3 N 0.0525(3) 0.9696(3) 0.13624(17) 0.0435(12) Uani 1 1 d . . . . .
N4 N 0.0619(3) 0.6724(4) 0.09365(19) 0.0559(14) Uani 1 1 d . . . . .
N5 N -0.0790(3) 0.9117(3) 0.11151(17) 0.0445(13) Uani 1 1 d . . . . .
N6 N -0.0654(3) 0.7332(4) 0.15335(18) 0.0480(13) Uani 1 1 d . . . . .
N7 N 0.0041(3) 0.8377(4) 0.0374(2) 0.0712(18) Uani 1 1 d . . . . .
O1 O 0.0899(4) 0.5344(5) 0.2331(3) 0.149(3) Uani 1 1 d . . . . .
O2 O 0.1652(14) 0.424(3) 0.2518(10) 0.194(17) Uani 0.41(2) 1 d . . P A 2
O2' O 0.1463(7) 0.3848(7) 0.2166(8) 0.125(8) Uani 0.59(2) 1 d . . P A 1
O3 O 0.2128(4) 0.5304(6) 0.2122(4) 0.191(4) Uani 1 1 d . . . . .
O4 O 0.1335(8) 0.4841(15) 0.1702(3) 0.325(9) Uani 1 1 d . . . . .
O5 O 0.2827(5) 0.1363(7) 0.4214(2) 0.166(4) Uani 1 1 d . . . . .
O6 O 0.2633(5) 0.2494(6) 0.4780(3) 0.165(3) Uani 1 1 d . . . . .
O7 O 0.1729(15) 0.162(3) 0.4663(13) 0.188(18) Uani 0.41(2) 1 d . . P A 2
O7' O 0.1710(8) 0.1356(18) 0.4531(8) 0.145(10) Uani 0.59(2) 1 d . . P A 1
O8 O 0.2706(3) 0.0786(4) 0.49562(19) 0.0998(19) Uani 1 1 d . . . . .
O9 O 0.3472(8) 0.4177(14) 0.4132(6) 0.082(5) Uani 0.41(2) 1 d . . P A 2
O9' O 0.3590(6) 0.3403(16) 0.3984(5) 0.111(7) Uani 0.59(2) 1 d . . P A 1
Cl1 Cl 0.14839(10) 0.48382(15) 0.21508(7) 0.0673(5) Uani 1 1 d . . . . .
Cl2 Cl 0.24574(13) 0.14824(18) 0.46238(8) 0.0834(6) Uani 1 1 d . . . . .
C1 C 0.1786(3) 0.7761(5) 0.1644(2) 0.0559(18) Uani 1 1 d . . . . .
H1A H 0.229732 0.795301 0.169071 0.067 Uiso 1 1 calc R U . . .
H1B H 0.176897 0.703620 0.161690 0.067 Uiso 1 1 calc R U . . .
C2 C 0.1349(3) 0.8068(4) 0.2053(2) 0.0445(15) Uani 1 1 d . . . . .
C3 C 0.1662(4) 0.8224(5) 0.2474(3) 0.0601(18) Uani 1 1 d . . . . .
H3 H 0.217193 0.817903 0.250716 0.072 Uiso 1 1 calc R U . . .
C4 C 0.1235(4) 0.8443(5) 0.2845(3) 0.071(2) Uani 1 1 d . . . . .
H4 H 0.144326 0.853845 0.313406 0.086 Uiso 1 1 calc R U . . .
C5 C 0.0489(4) 0.8518(5) 0.2779(2) 0.0611(19) Uani 1 1 d . . . . .
H5 H 0.017523 0.867055 0.302261 0.073 Uiso 1 1 calc R U . . .
C6 C 0.0216(4) 0.8364(4) 0.2346(2) 0.0522(16) Uani 1 1 d . . . . .
H6 H -0.029189 0.841989 0.230281 0.063 Uiso 1 1 calc R U . . .
C7 C 0.1770(3) 0.9260(5) 0.1171(2) 0.0571(18) Uani 1 1 d . . . . .
H7A H 0.182137 0.942816 0.084774 0.069 Uiso 1 1 calc R U . . .
H7B H 0.225077 0.933253 0.131450 0.069 Uiso 1 1 calc R U . . .
C8 C 0.1237(3) 0.9972(4) 0.1392(2) 0.0467(16) Uani 1 1 d . . . . .
C9 C 0.1428(4) 1.0879(5) 0.1588(2) 0.0605(19) Uani 1 1 d . . . . .
H9 H 0.192008 1.107625 0.160245 0.073 Uiso 1 1 calc R U . . .
C10 C 0.0883(5) 1.1485(5) 0.1760(3) 0.070(2) Uani 1 1 d . . . . .
H10 H 0.100417 1.208767 0.190275 0.083 Uiso 1 1 calc R U . . .
C11 C 0.0159(4) 1.1201(5) 0.1723(2) 0.064(2) Uani 1 1 d . . . . .
H11 H -0.021645 1.161770 0.182892 0.077 Uiso 1 1 calc R U . . .
C12 C -0.0007(3) 1.0285(4) 0.1525(2) 0.0469(16) Uani 1 1 d . . . . .
C13 C 0.1765(4) 0.7605(5) 0.0826(2) 0.0594(19) Uani 1 1 d . . . . .
H13A H 0.228187 0.743485 0.086443 0.071 Uiso 1 1 calc R U . . .
H13B H 0.171702 0.799409 0.054515 0.071 Uiso 1 1 calc R U . . .
C14 C 0.1320(4) 0.6662(5) 0.0783(2) 0.0575(18) Uani 1 1 d . . . . .
C15 C 0.1577(5) 0.5827(6) 0.0562(3) 0.081(2) Uani 1 1 d . . . . .
H15 H 0.206499 0.580042 0.046286 0.097 Uiso 1 1 calc R U . . .
C16 C 0.1123(6) 0.5042(7) 0.0486(3) 0.099(3) Uani 1 1 d . . . . .
H16 H 0.129943 0.446837 0.034124 0.119 Uiso 1 1 calc R U . . .
C17 C 0.0410(6) 0.5094(6) 0.0623(3) 0.100(3) Uani 1 1 d . . . . .
H17 H 0.008336 0.457127 0.056537 0.121 Uiso 1 1 calc R U . . .
C18 C 0.0185(5) 0.5939(6) 0.0849(3) 0.077(2) Uani 1 1 d . . . . .
H18 H -0.030311 0.596811 0.094838 0.093 Uiso 1 1 calc R U . . .
C19 C -0.0772(3) 0.9869(5) 0.1485(2) 0.0519(17) Uani 1 1 d . . . . .
H19A H -0.091589 0.956093 0.177399 0.062 Uiso 1 1 calc R U . . .
H19B H -0.111711 1.040477 0.141765 0.062 Uiso 1 1 calc R U . . .
C20 C -0.1450(3) 0.8480(5) 0.1144(2) 0.0543(18) Uani 1 1 d . . . . .
H20A H -0.155582 0.820056 0.084339 0.065 Uiso 1 1 calc R U . . .
H20B H -0.186925 0.888481 0.123685 0.065 Uiso 1 1 calc R U . . .
C21 C -0.1347(3) 0.7655(5) 0.1478(2) 0.0465(16) Uani 1 1 d . . . . .
C22 C -0.1926(4) 0.7207(6) 0.1703(3) 0.069(2) Uani 1 1 d . . . . .
H22 H -0.240384 0.744054 0.165550 0.082 Uiso 1 1 calc R U . . .
C23 C -0.1808(5) 0.6426(6) 0.1994(3) 0.082(3) Uani 1 1 d . . . . .
H23 H -0.220114 0.612283 0.214637 0.099 Uiso 1 1 calc R U . . .
C24 C -0.1103(5) 0.6097(5) 0.2059(3) 0.075(2) Uani 1 1 d . . . . .
H24 H -0.100607 0.557022 0.226019 0.090 Uiso 1 1 calc R U . . .
C25 C -0.0540(4) 0.6549(5) 0.1825(2) 0.064(2) Uani 1 1 d . . . . .
H25 H -0.006151 0.631367 0.186643 0.077 Uiso 1 1 calc R U . . .
C26 C -0.0765(4) 0.9633(5) 0.0669(2) 0.0573(18) Uani 1 1 d . . . . .
H26A H -0.041349 1.018024 0.068450 0.069 Uiso 1 1 calc R U . . .
H26B H -0.124747 0.991471 0.060211 0.069 Uiso 1 1 calc R U . . .
C27 C -0.0550(4) 0.8940(5) 0.0293(2) 0.0519(17) Uani 1 1 d . . . . .
C28 C -0.0939(4) 0.8907(6) -0.0105(3) 0.069(2) Uani 1 1 d . . . . .
H28 H -0.136368 0.929283 -0.014038 0.083 Uiso 1 1 calc R U . . .
C29 C -0.0700(5) 0.8298(6) -0.0456(3) 0.081(2) Uani 1 1 d . . . . .
H29 H -0.096341 0.826224 -0.073031 0.098 Uiso 1 1 calc R U . . .
C30 C -0.0076(5) 0.7751(6) -0.0399(3) 0.082(3) Uani 1 1 d . . . . .
H30 H 0.011038 0.735247 -0.063437 0.098 Uiso 1 1 calc R U . . .
C31 C 0.0270(5) 0.7809(6) 0.0021(3) 0.085(3) Uani 1 1 d . . . . .
H31 H 0.069378 0.742554 0.006292 0.103 Uiso 1 1 calc R U . . .

loop_
_atom_site_aniso_label
_atom_site_aniso_U_11
_atom_site_aniso_U_22
_atom_site_aniso_U_33
_atom_site_aniso_U_23
_atom_site_aniso_U_13
_atom_site_aniso_U_12
Co1 0.0361(4) 0.0365(4) 0.0569(5) -0.0019(4) -0.0016(4) 0.0035(4)
N1 0.034(3) 0.047(3) 0.057(3) 0.002(3) 0.000(3) 0.003(2)
N2 0.040(3) 0.044(3) 0.052(3) 0.000(3) 0.001(3) 0.000(2)
N3 0.042(3) 0.037(3) 0.051(3) -0.002(2) -0.004(2) 0.000(2)
N4 0.055(3) 0.049(3) 0.063(4) -0.011(3) 0.004(3) -0.001(3)
N5 0.042(3) 0.039(3) 0.052(3) -0.003(2) -0.010(2) 0.004(2)
N6 0.044(3) 0.044(3) 0.056(3) -0.004(3) -0.004(3) -0.006(2)
N7 0.077(4) 0.062(4) 0.075(4) -0.019(3) -0.018(3) 0.021(3)
O1 0.118(5) 0.123(5) 0.206(8) 0.030(5) 0.067(6) 0.058(5)
O2 0.113(18) 0.30(4) 0.17(2) 0.17(2) 0.074(16) 0.14(2)
O2' 0.071(7) 0.023(5) 0.28(2) 0.003(8) 0.011(11) -0.012(5)
O3 0.094(5) 0.137(7) 0.343(14) -0.021(8) 0.036(7) -0.050(5)
O4 0.313(16) 0.56(3) 0.102(8) -0.034(12) -0.036(9) 0.042(17)
O5 0.193(8) 0.225(9) 0.081(5) 0.037(5) 0.028(5) 0.085(7)
O6 0.241(10) 0.102(5) 0.150(7) 0.020(5) -0.061(7) -0.012(6)
O7 0.14(2) 0.13(2) 0.30(4) 0.12(2) 0.16(2) 0.088(18)
O7' 0.067(10) 0.169(19) 0.200(18) 0.078(13) -0.084(12) -0.020(10)
O8 0.117(5) 0.098(4) 0.084(4) 0.035(3) -0.014(3) 0.027(4)
O9 0.065(9) 0.073(11) 0.109(12) -0.033(9) -0.004(8) -0.020(8)
O9' 0.095(8) 0.163(18) 0.077(8) 0.047(10) 0.013(6) -0.018(9)
Cl1 0.0518(11) 0.0715(13) 0.0784(15) 0.0085(11) 0.0105(10) -0.0015(9)
Cl2 0.0825(15) 0.0953(16) 0.0726(14) 0.0243(13) -0.0018(13) 0.0154(13)
C1 0.042(4) 0.058(4) 0.068(5) 0.006(4) -0.009(3) 0.002(3)
C2 0.039(3) 0.040(3) 0.055(4) 0.009(3) -0.007(3) -0.002(3)
C3 0.049(4) 0.063(4) 0.068(5) 0.013(4) -0.015(4) -0.002(4)
C4 0.079(6) 0.071(5) 0.064(5) 0.007(4) -0.022(5) -0.002(4)
C5 0.074(5) 0.053(4) 0.056(5) 0.006(4) 0.009(4) 0.000(4)
C6 0.050(4) 0.050(4) 0.058(4) 0.004(3) 0.005(4) -0.002(3)
C7 0.038(3) 0.057(4) 0.077(5) 0.007(4) 0.005(3) -0.006(3)
C8 0.047(4) 0.045(4) 0.048(4) 0.009(3) -0.006(3) -0.010(3)
C9 0.066(5) 0.055(4) 0.060(5) 0.009(4) -0.020(4) -0.026(4)
C10 0.093(6) 0.047(4) 0.069(5) -0.012(4) -0.009(5) -0.014(4)
C11 0.080(5) 0.041(4) 0.071(5) -0.020(3) -0.007(4) 0.005(4)
C12 0.053(4) 0.040(4) 0.048(4) -0.006(3) -0.004(3) 0.007(3)
C13 0.049(4) 0.066(5) 0.063(5) -0.002(4) 0.006(4) 0.010(4)
C14 0.058(4) 0.055(4) 0.060(5) -0.005(4) 0.009(4) 0.012(4)
C15 0.079(6) 0.078(6) 0.086(6) -0.016(5) 0.019(5) 0.021(5)
C16 0.118(8) 0.064(6) 0.116(8) -0.032(5) 0.020(7) 0.012(6)
C17 0.112(8) 0.069(6) 0.121(8) -0.042(6) 0.008(7) -0.015(6)
C18 0.078(5) 0.069(5) 0.084(6) -0.021(5) 0.009(5) -0.010(5)
C19 0.047(4) 0.048(4) 0.060(4) -0.014(3) 0.000(3) 0.014(3)
C20 0.035(3) 0.063(4) 0.065(5) -0.012(4) -0.009(3) 0.003(3)
C21 0.038(4) 0.056(4) 0.045(4) -0.015(3) 0.005(3) -0.002(3)
C22 0.054(4) 0.072(5) 0.080(6) -0.018(5) 0.011(4) -0.009(4)
C23 0.092(7) 0.079(6) 0.076(6) -0.010(5) 0.029(5) -0.035(5)
C24 0.110(7) 0.051(4) 0.062(5) 0.001(4) 0.006(5) -0.022(5)
C25 0.078(5) 0.045(4) 0.069(5) 0.002(4) -0.008(4) -0.007(4)
C26 0.058(4) 0.052(4) 0.063(5) -0.001(4) -0.020(4) 0.009(3)
C27 0.057(4) 0.043(4) 0.056(4) 0.010(3) -0.013(3) -0.003(3)
C28 0.079(5) 0.072(5) 0.056(5) 0.016(4) -0.008(4) 0.004(4)
C29 0.110(7) 0.083(6) 0.051(5) 0.010(5) -0.020(5) 0.001(5)
C30 0.128(8) 0.059(5) 0.058(5) -0.007(4) 0.006(5) 0.001(5)
C31 0.092(6) 0.084(6) 0.080(6) -0.014(5) -0.013(5) 0.023(5)

loop_
_atom_type_symbol
_atom_type_description
_atom_type_scat_dispersion_real
_atom_type_scat_dispersion_imag
_atom_type_scat_source
C C 0.0033 0.0016 'International Tables Vol C Tables 4.2.6.8 and 6.1.1.4'
H H 0.0000 0.0000 'International Tables Vol C Tables 4.2.6.8 and 6.1.1.4'
N N 0.0061 0.0033 'International Tables Vol C Tables 4.2.6.8 and 6.1.1.4'
O O 0.0106 0.0060 'International Tables Vol C Tables 4.2.6.8 and 6.1.1.4'
Cl Cl 0.1484 0.1585 'International Tables Vol C Tables 4.2.6.8 and 6.1.1.4'
Co Co 0.3494 0.9721 'International Tables Vol C Tables 4.2.6.8 and 6.1.1.4'

loop_
_geom_angle_atom_site_label_1
_geom_angle_atom_site_label_2
_geom_angle_atom_site_label_3
_geom_angle
_geom_angle_site_symmetry_1
_geom_angle_site_symmetry_3
_geom_angle_publ_flag
N3 Co1 N6 125.58(19) . . ?
N3 Co1 N4 147.20(19) . . ?
N6 Co1 N4 86.30(19) . . ?
N3 Co1 N1 75.73(18) . . ?
N6 Co1 N1 140.67(19) . . ?
N4 Co1 N1 73.62(19) . . ?
N3 Co1 N5 71.77(17) . . ?
N6 Co1 N5 73.41(18) . . ?
N4 Co1 N5 132.30(19) . . ?
N1 Co1 N5 143.95(18) . . ?
N3 Co1 N2 76.72(17) . . ?
N6 Co1 N2 79.48(18) . . ?
N4 Co1 N2 105.43(19) . . ?
N1 Co1 N2 74.04(18) . . ?
N5 Co1 N2 112.29(17) . . ?
C13 N1 C1 109.9(5) . . ?
C13 N1 C7 111.4(5) . . ?
C1 N1 C7 111.0(5) . . ?
C13 N1 Co1 107.5(4) . . ?
C1 N1 Co1 107.8(4) . . ?
C7 N1 Co1 109.1(3) . . ?
C6 N2 C2 116.8(6) . . ?
C6 N2 Co1 126.6(4) . . ?
C2 N2 Co1 115.5(4) . . ?
C12 N3 C8 120.7(5) . . ?
C12 N3 Co1 117.8(4) . . ?
C8 N3 Co1 119.5(4) . . ?
C18 N4 C14 116.4(6) . . ?
C18 N4 Co1 125.8(5) . . ?
C14 N4 Co1 117.4(4) . . ?
C20 N5 C26 110.3(5) . . ?
C20 N5 C19 111.7(5) . . ?
C26 N5 C19 109.1(5) . . ?
C20 N5 Co1 110.1(3) . . ?
C26 N5 Co1 110.8(4) . . ?
C19 N5 Co1 104.7(3) . . ?
C21 N6 C25 117.8(6) . . ?
C21 N6 Co1 119.7(4) . . ?
C25 N6 Co1 122.1(4) . . ?
C27 N7 C31 115.5(6) . . ?
O2' Cl1 O3 119.8(7) . . ?
O2' Cl1 O4 91.6(12) . . ?
O3 Cl1 O4 96.6(8) . . ?
O2' Cl1 O1 117.4(7) . . ?
O3 Cl1 O1 118.5(5) . . ?
O4 Cl1 O1 102.6(7) . . ?
O3 Cl1 O2 97.4(16) . . ?
O4 Cl1 O2 144(2) . . ?
O1 Cl1 O2 99.3(10) . . ?
O7 Cl2 O5 124.7(17) . . ?
O5 Cl2 O7' 106.9(11) . . ?
O7 Cl2 O8 110.2(13) . . ?
O5 Cl2 O8 111.2(4) . . ?
O7' Cl2 O8 111.3(9) . . ?
O7 Cl2 O6 93.6(18) . . ?
O5 Cl2 O6 105.7(6) . . ?
O7' Cl2 O6 112.6(11) . . ?
O8 Cl2 O6 109.0(4) . . ?
N1 C1 C2 113.4(5) . . ?
N2 C2 C3 122.2(6) . . ?
N2 C2 C1 115.1(6) . . ?
C3 C2 C1 122.6(6) . . ?
C4 C3 C2 120.6(7) . . ?
C3 C4 C5 117.8(7) . . ?
C4 C5 C6 118.3(7) . . ?
N2 C6 C5 124.2(6) . . ?
N1 C7 C8 111.6(5) . . ?
N3 C8 C9 120.4(6) . . ?
N3 C8 C7 114.7(5) . . ?
C9 C8 C7 124.8(6) . . ?
C10 C9 C8 119.2(6) . . ?
C11 C10 C9 119.8(6) . . ?
C10 C11 C12 119.1(7) . . ?
N3 C12 C11 120.8(6) . . ?
N3 C12 C19 115.1(5) . . ?
C11 C12 C19 124.2(6) . . ?
N1 C13 C14 111.4(5) . . ?
N4 C14 C15 121.7(7) . . ?
N4 C14 C13 115.3(6) . . ?
C15 C14 C13 122.7(7) . . ?
C16 C15 C14 120.1(8) . . ?
C15 C16 C17 119.6(8) . . ?
C16 C17 C18 118.0(8) . . ?
N4 C18 C17 124.2(8) . . ?
N5 C19 C12 109.3(5) . . ?
N5 C20 C21 111.5(5) . . ?
N6 C21 C22 121.2(6) . . ?
N6 C21 C20 116.0(5) . . ?
C22 C21 C20 122.7(6) . . ?
C23 C22 C21 120.8(7) . . ?
C22 C23 C24 118.7(8) . . ?
C23 C24 C25 119.1(8) . . ?
N6 C25 C24 122.5(7) . . ?
N5 C26 C27 111.6(5) . . ?
N7 C27 C28 123.6(7) . . ?
N7 C27 C26 115.6(6) . . ?
C28 C27 C26 120.8(6) . . ?
C27 C28 C29 119.2(7) . . ?
C30 C29 C28 119.3(8) . . ?
C29 C30 C31 117.3(8) . . ?
N7 C31 C30 124.8(8) . . ?

loop_
_geom_bond_atom_site_label_1
_geom_bond_atom_site_label_2
_geom_bond_distance
_geom_bond_site_symmetry_2
_geom_bond_publ_flag
Co1 N3 2.132(5) . ?
Co1 N6 2.184(5) . ?
Co1 N4 2.198(5) . ?
Co1 N1 2.288(4) . ?
Co1 N5 2.303(5) . ?
Co1 N2 2.306(5) . ?
N1 C13 1.454(8) . ?
N1 C1 1.465(7) . ?
N1 C7 1.480(7) . ?
N2 C6 1.320(7) . ?
N2 C2 1.329(7) . ?
N3 C12 1.331(7) . ?
N3 C8 1.343(7) . ?
N4 C18 1.333(8) . ?
N4 C14 1.348(8) . ?
N5 C20 1.468(7) . ?
N5 C26 1.469(7) . ?
N5 C19 1.471(7) . ?
N6 C21 1.336(7) . ?
N6 C25 1.360(8) . ?
N7 C27 1.327(8) . ?
N7 C31 1.343(9) . ?
O1 Cl1 1.359(6) . ?
O2 Cl1 1.369(18) . ?
O2' Cl1 1.321(10) . ?
O3 Cl1 1.325(6) . ?
O4 Cl1 1.333(10) . ?
O5 Cl2 1.375(7) . ?
O6 Cl2 1.458(8) . ?
O7 Cl2 1.34(2) . ?
O7' Cl2 1.390(14) . ?
O8 Cl2 1.414(5) . ?
C1 C2 1.485(8) . ?
C2 C3 1.363(9) . ?
C3 C4 1.359(10) . ?
C4 C5 1.368(9) . ?
C5 C6 1.370(9) . ?
C7 C8 1.498(8) . ?
C8 C9 1.380(8) . ?
C9 C10 1.371(9) . ?
C10 C11 1.369(9) . ?
C11 C12 1.382(8) . ?
C12 C19 1.495(8) . ?
C13 C14 1.497(9) . ?
C14 C15 1.368(9) . ?
C15 C16 1.348(11) . ?
C16 C17 1.353(11) . ?
C17 C18 1.365(10) . ?
C20 C21 1.477(8) . ?
C21 C22 1.372(9) . ?
C22 C23 1.359(10) . ?
C23 C24 1.364(11) . ?
C24 C25 1.365(10) . ?
C26 C27 1.484(9) . ?
C27 C28 1.355(9) . ?
C28 C29 1.374(10) . ?
C29 C30 1.355(10) . ?
C30 C31 1.373(10) . ?
